data_2019358
loop_
_publ_author_name
'Zhurov, Vladimir V.'
'Zhurova, Elizabeth A.'
'Stash, Adam I.'
'Pinkerton, A. Alan'

_publ_section_title
;
 Importance of the consideration of anharmonic motion in charge-density
 studies: a comparison of variable-temperature studies on two explosives,
 RDX and HMX
;
_journal_issue 2
_journal_name_full 'Acta Crystallographica Section A Foundations of Crystallography'
_journal_page_first 160
_journal_page_last 173
_journal_paper_doi 10.1107/S0108767310052219
_journal_volume 67
_journal_year 2011
_chemical_formula_moiety 'C3 H6 N6 O6 '
_chemical_formula_sum 'C3 H6 N6 O6'
_chemical_formula_weight 222.14
_space_group_IT_number 61
_symmetry_cell_setting orthorhombic
_symmetry_space_group_name_Hall '-P 2ac 2ab'
_symmetry_space_group_name_H-M 'P b c a'
_atom_type_scat_source 'Volkov et al, (2006)'
_cell_angle_alpha 90.000
_cell_angle_beta 90.000
_cell_angle_gamma 90.000
_cell_formula_units_Z 8
_cell_length_a 11.6103(4)
_cell_length_b 10.7291(3)
_cell_length_c 13.2013(4)
_cell_measurement_reflns_used 238374
_cell_measurement_temperature 298
_cell_measurement_theta_max 41.43
_cell_measurement_theta_min 3.011
_cell_volume 1644.46(9)
_computing_cell_refinement 'Otwinowski & Minor (1997)'
_computing_data_collection CrystalClear,(2005)
_computing_data_reduction 'Zhurov et al,(2005)'
_computing_molecular_graphics 'Volkov et al, (2006)'
_computing_publication_material 'Volkov et al, (2006)'
_computing_structure_refinement 'Volkov et al, (2006)'
_computing_structure_solution 'Sheldrick (1997)'
_diffrn_ambient_temperature 298
_diffrn_measured_fraction_theta_full 1.0
_diffrn_measured_fraction_theta_max 0.97
_diffrn_measurement_device 'Rigaku R-axis Rapid'
_diffrn_measurement_method w
_diffrn_radiation_type 'Mo K\a'
_diffrn_radiation_wavelength 0.71073
_diffrn_reflns_av_R_equivalents 0.0167
_diffrn_reflns_limit_h_max 21
_diffrn_reflns_limit_h_min -21
_diffrn_reflns_limit_k_max 19
_diffrn_reflns_limit_k_min -19
_diffrn_reflns_limit_l_max 24
_diffrn_reflns_limit_l_min -24
_diffrn_reflns_number 238374
_diffrn_reflns_theta_full 28.28
_diffrn_reflns_theta_max 41.43
_exptl_absorpt_coefficient_mu 0.171
_exptl_absorpt_correction_type none
_exptl_crystal_colour colorless
_exptl_crystal_density_diffrn 1.794
_exptl_crystal_description 'pyramid '
_exptl_crystal_F_000 912.0
_exptl_crystal_size_max 0.29
_exptl_crystal_size_mid 0.29
_exptl_crystal_size_min 0.29
_refine_diff_density_max 0.06
_refine_diff_density_min -0.05
_refine_ls_extinction_coef 0.0
_refine_ls_extinction_method none
_refine_ls_goodness_of_fit_ref 1.25
_refine_ls_hydrogen_treatment refall
_refine_ls_number_parameters 859
_refine_ls_number_reflns 3943
_refine_ls_R_factor_gt 0.0100
_refine_ls_shift/su_max 0.0000
_refine_ls_structure_factor_coef Fsqd
_refine_ls_weighting_details
;    calc w2 = q/[s^2^(Fo^2^) + (0.005 P)^2^ + 0.006 P + 0.00 + 0.00 sin(th)]
     where P = (1.0000 Fo^2^ + 0.0000 Fc^2^)
           q = 1.0
;
_refine_ls_weighting_scheme calc
_refine_ls_wR_factor_ref 0.0075
_reflns_number_gt 3943
_reflns_number_total 5403
_reflns_threshold_expression 'I>3\s, non-overlapped & non-partial reflections'
_cod_data_source_file sh5121sup1.cif
_cod_data_source_block RDX298KAnharmonic
_cod_depositor_comments
;
The following automatic conversions were performed:

'_symmetry_cell_setting' value 'Orthorhombic' changed to
'orthorhombic' according to
/home/saulius/struct/CIF-dictionaries/cif_core.dic dictionary named
'cif_core.dic' version 2.4.2 from 2011-04-26.

Automatic conversion script
Id: cif_fix_values 1891 2012-01-12 08:04:46Z andrius 
;
_cod_original_cell_volume 1644.46(8)
_cod_original_sg_symbol_H-M Pbca
_cod_original_formula_sum 'C3 H6 N6 O6 '
_cod_database_code 2019358
_atom_site_anharm_details
;
The atomic anharmonic pdf is approximated by a Gram-Charlier expansion
about the harmonic pdf, according to the expression :
 
      P(u) = (1 + Cijk*Hijk/3! + Dijkl*Hijkl/4!)*P(0)
 
The coefficients Cijk and Dijkl are refined in the least squares procedure.
The reported coefficients Cijk are multiplied by 1000 and Dijkl by 10000.
;

loop_
_symmetry_equiv_pos_site_id
_symmetry_equiv_pos_as_xyz
1 +X,+Y,+Z
2 1/2-X,-Y,1/2+Z
3 -X,1/2+Y,1/2-Z
4 1/2+X,1/2-Y,-Z
5 -X,-Y,-Z
6 1/2+X,+Y,1/2-Z
7 +X,1/2-Y,1/2+Z
8 1/2-X,1/2+Y,+Z

loop_
_atom_local_axes_atom_label
_atom_local_axes_atom0
_atom_local_axes_ax1
_atom_local_axes_atom1
_atom_local_axes_atom2
_atom_local_axes_ax2
O(1) N(4) Y O(1) O(2) X
O(2) N(4) Y O(2) O(1) X
O(3) N(5) Y O(3) O(4) X
O(4) N(5) Y O(4) O(3) X
O(5) N(6) Y O(5) O(6) X
O(6) N(6) Y O(6) O(5) X
N(1) N(4) Y N(1) C(2) X
N(2) N(5) Y N(2) C(3) X
N(3) N(6) Y N(3) C(1) X
N(4) N(1) Y N(4) O(1) X
N(5) N(2) Y N(5) O(3) X
N(6) N(3) Y N(6) O(5) X
C(1) DUM0 Z C(1) N(3) Y
C(2) DUM1 Z C(2) N(1) Y
C(3) DUM2 Z C(3) N(2) Y
H(1A) C(1) Z H(1A) H(1B) Y
H(1B) C(1) Z H(1B) H(1A) Y
H(2A) C(2) Z H(2A) H(2B) Y
H(2B) C(2) Z H(2B) H(2A) Y
H(3A) C(3) Z H(3A) H(3B) Y
H(3B) C(3) Z H(3B) H(3A) Y

loop_
_atom_rho_multipole_atom_label
_atom_rho_multipole_coeff_Pv
_atom_rho_multipole_coeff_P00
_atom_rho_multipole_coeff_P11
_atom_rho_multipole_coeff_P1-1
_atom_rho_multipole_coeff_P10
_atom_rho_multipole_coeff_P20
_atom_rho_multipole_coeff_P21
_atom_rho_multipole_coeff_P2-1
_atom_rho_multipole_coeff_P22
_atom_rho_multipole_coeff_P2-2
_atom_rho_multipole_coeff_P30
_atom_rho_multipole_coeff_P31
_atom_rho_multipole_coeff_P3-1
_atom_rho_multipole_coeff_P32
_atom_rho_multipole_coeff_P3-2
_atom_rho_multipole_coeff_P33
_atom_rho_multipole_coeff_P3-3
_atom_rho_multipole_coeff_P40
_atom_rho_multipole_coeff_P41
_atom_rho_multipole_coeff_P4-1
_atom_rho_multipole_coeff_P42
_atom_rho_multipole_coeff_P4-2
_atom_rho_multipole_coeff_P43
_atom_rho_multipole_coeff_P4-3
_atom_rho_multipole_coeff_P44
_atom_rho_multipole_coeff_P4-4
_atom_rho_multipole_kappa
_atom_rho_multipole_kappa_prime0
_atom_rho_multipole_kappa_prime1
_atom_rho_multipole_kappa_prime2
_atom_rho_multipole_kappa_prime3
_atom_rho_multipole_kappa_prime4
_atom_rho_multipole_radial_slater_n0
_atom_rho_multipole_radial_slater_zeta0
_atom_rho_multipole_radial_slater_n1
_atom_rho_multipole_radial_slater_zeta1
_atom_rho_multipole_radial_slater_n2
_atom_rho_multipole_radial_slater_zeta2
_atom_rho_multipole_radial_slater_n3
_atom_rho_multipole_radial_slater_zeta3
_atom_rho_multipole_radial_slater_n4
_atom_rho_multipole_radial_slater_zeta4
O(1) 6.06060(2) 0 0 -0.075(12) -0.020(10) -0.021(15) 0 -0.028(11) 0.182(12) 0 0.009(8) 0 -0.007(8) 0.021(7) 0 0 0.003(9) -0.009(8) 0 0.006(8) -0.003(7) 0 0 0.017(8) 0.007(8) 0 0.9871(16) 0.717(16) 0.716936 0.716936 0.716936 0.716936 2 4.4974 2 4.4974 2 4.4974 3 4.4974 4 4.4974
O(2) 6.12430(2) 0 0 -0.066(13) 0.021(13) -0.022(15) 0 0.013(14) 0.182(13) 0 0.024(9) 0 -0.007(10) -0.005(9) 0 0 -0.023(9) -0.016(9) 0 -0.008(9) -0.005(9) 0 0 -0.004(9) 0.018(9) 0 0.9871(16) 0.717(16) 0.716936 0.716936 0.716936 0.716936 2 4.4974 2 4.4974 2 4.4974 3 4.4974 4 4.4974
O(3) 6.055200(19) 0 0 -0.051(12) 0.049(14) -0.048(17) 0 0.019(15) 0.124(16) 0 -0.016(11) 0 -0.018(11) -0.019(9) 0 0 0.010(11) 0.018(10) 0 -0.026(10) 0.004(10) 0 0 -0.024(10) -0.010(10) 0 0.9871(16) 0.717(16) 0.716936 0.716936 0.716936 0.716936 2 4.4974 2 4.4974 2 4.4974 3 4.4974 4 4.4974
O(4) 6.069200(19) 0 0 -0.058(13) 0.018(15) -0.010(16) 0 0.023(16) 0.152(14) 0 0.010(10) 0 -0.003(10) 0.010(9) 0 0 -0.010(10) 0.011(10) 0 0.006(10) 0.017(9) 0 0 0.010(9) 0.008(10) 0 0.9871(16) 0.717(16) 0.716936 0.716936 0.716936 0.716936 2 4.4974 2 4.4974 2 4.4974 3 4.4974 4 4.4974
O(5) 6.019100(19) 0 0 -0.032(13) 0.022(15) -0.031(16) 0 0.008(16) 0.183(16) 0 0.001(10) 0 -0.009(10) 0.000(10) 0 0 0.025(12) -0.004(10) 0 0.002(10) -0.021(10) 0 0 0.001(11) -0.013(11) 0 0.9871(16) 0.717(16) 0.716936 0.716936 0.716936 0.716936 2 4.4974 2 4.4974 2 4.4974 3 4.4974 4 4.4974
O(6) 6.09160(2) 0 0 -0.096(13) 0.033(13) -0.090(18) 0 0.059(13) 0.181(16) 0 -0.020(9) 0 -0.015(10) -0.015(10) 0 0 -0.008(12) 0.013(9) 0 0.001(9) 0.006(9) 0 0 -0.002(10) -0.003(11) 0 0.9871(16) 0.717(16) 0.716936 0.716936 0.716936 0.716936 2 4.4974 2 4.4974 2 4.4974 3 4.4974 4 4.4974
N(1) 4.913300(8) 0 0 -0.050(5) -0.010(5) 0.032(9) 0 -0.022(6) 0.065(8) 0 -0.022(8) 0 -0.002(7) 0.023(8) 0 0 -0.156(8) 0.019(8) 0 0.011(7) 0.028(8) 0 0 -0.020(8) -0.011(10) 0 0.9971(16) 1.03(3) 1.030928 1.030928 1.030928 1.030928 2 3.81056 2 3.81056 2 3.81056 3 3.81056 4 3.81056
N(2) 4.889500(8) 0 0 -0.025(5) -0.017(14) 0.076(14) 0 -0.036(14) 0.061(6) 0 0.035(7) 0 -0.049(6) -0.025(8) 0 0 -0.126(8) 0.004(7) 0 -0.009(6) 0.029(7) 0 0 0.015(7) -0.015(9) 0 0.9971(16) 1.03(3) 1.030928 1.030928 1.030928 1.030928 2 3.81056 2 3.81056 2 3.81056 3 3.81056 4 3.81056
N(3) 4.880400(8) 0 0 -0.059(5) 0.057(9) 0.063(11) 0 -0.039(8) 0.060(5) 0 0.033(7) 0 -0.009(7) 0.007(8) 0 0 -0.140(8) -0.004(7) 0 -0.006(7) 0.023(8) 0 0 0.028(7) 0.005(9) 0 0.9971(16) 1.03(3) 1.030928 1.030928 1.030928 1.030928 2 3.81056 2 3.81056 2 3.81056 3 3.81056 4 3.81056
N(4) 5.068500(16) 0 0 -0.063(15) -0.036(11) -0.249(14) 0 0.018(10) 0.081(13) 0 0.026(9) 0 0.003(8) -0.039(8) 0 0 -0.368(15) -0.014(10) 0 -0.020(8) -0.011(8) 0 0 0.023(13) 0.103(16) 0 0.9784(17) 0.749(11) 0.748784 0.748784 0.748784 0.748784 2 3.81056 2 3.81056 2 3.81056 3 3.81056 4 3.81056
N(5) 5.102200(14) 0 0 -0.064(14) 0.058(14) -0.217(15) 0 -0.019(12) 0.114(14) 0 -0.039(11) 0 -0.006(9) 0.031(9) 0 0 -0.376(16) -0.015(10) 0 -0.021(9) -0.012(9) 0 0 -0.043(15) 0.119(18) 0 0.9784(17) 0.749(11) 0.748784 0.748784 0.748784 0.748784 2 3.81056 2 3.81056 2 3.81056 3 3.81056 4 3.81056
N(6) 5.096100(14) 0 0 -0.069(16) -0.034(13) -0.265(16) 0 0.033(12) 0.115(17) 0 -0.009(11) 0 -0.006(9) 0.018(9) 0 0 -0.351(18) -0.003(11) 0 -0.015(9) -0.009(10) 0 0 -0.039(15) 0.12(2) 0 0.9784(17) 0.749(11) 0.748784 0.748784 0.748784 0.748784 2 3.81056 2 3.81056 2 3.81056 3 3.81056 4 3.81056
C(1) 4.333800(8) 0 0.038(14) -0.002(16) 0.165(14) -0.013(16) -0.032(12) 0.015(14) 0.143(14) 0.053(16) 0.045(11) -0.057(18) -0.004(10) 0.466(12) -0.091(15) 0.048(12) 0.000(12) -0.137(11) -0.026(15) 0.000(10) -0.032(13) 0.021(12) 0.015(11) -0.017(12) 0.108(12) 0.003(12) 0.9663(18) 0.823(8) 0.823301 0.823301 0.823301 0.823301 2 3.1303 2 3.1303 2 3.1303 3 3.1303 4 3.1303
C(2) 4.301000(7) 0 0.005(14) -0.031(16) 0.130(14) 0.034(15) -0.027(12) 0.025(14) 0.121(13) -0.006(15) 0.002(11) -0.031(18) -0.028(9) 0.479(12) -0.086(14) -0.020(11) -0.022(12) -0.129(12) -0.002(16) 0.002(9) -0.018(12) 0.010(12) -0.007(10) -0.020(13) 0.131(10) -0.049(12) 0.9663(18) 0.823(8) 0.823301 0.823301 0.823301 0.823301 2 3.1303 2 3.1303 2 3.1303 3 3.1303 4 3.1303
C(3) 4.251000(8) 0 0.029(11) -0.042(16) 0.092(12) 0.027(12) -0.005(10) 0.036(13) 0.120(11) 0.030(14) 0.027(10) -0.010(15) -0.071(10) 0.503(12) -0.036(14) -0.010(10) -0.009(12) -0.173(11) -0.011(14) 0.058(10) -0.032(11) 0.055(11) 0.004(10) -0.023(13) 0.089(11) 0.001(12) 0.9663(18) 0.823(8) 0.823301 0.823301 0.823301 0.823301 2 3.1303 2 3.1303 2 3.1303 3 3.1303 4 3.1303
H(1A) 0.778800(9) 0 0.030(19) -0.06(2) 0.138(18) -0.011(14) 0 0 0 0 0 0 0 0 0 0 0 0 0 0 0 0 0 0 0 0 1.175666 1.2 1.2 1.2 1.2 1.2 0 1.9154 1 1.9154 2 1.9154 3 1.9154 4 1.9154
H(1B) 0.805300(9) 0 0.020(18) -0.01(2) 0.119(15) 0.019(12) 0 0 0 0 0 0 0 0 0 0 0 0 0 0 0 0 0 0 0 0 1.175666 1.2 1.2 1.2 1.2 1.2 0 1.9154 1 1.9154 2 1.9154 3 1.9154 4 1.9154
H(2A) 0.784200(8) 0 -0.011(19) -0.06(2) 0.150(16) -0.005(14) 0 0 0 0 0 0 0 0 0 0 0 0 0 0 0 0 0 0 0 0 1.175666 1.2 1.2 1.2 1.2 1.2 0 1.9154 1 1.9154 2 1.9154 3 1.9154 4 1.9154
H(2B) 0.797200(7) 0 -0.040(18) -0.02(2) 0.149(15) 0.028(12) 0 0 0 0 0 0 0 0 0 0 0 0 0 0 0 0 0 0 0 0 1.175666 1.2 1.2 1.2 1.2 1.2 0 1.9154 1 1.9154 2 1.9154 3 1.9154 4 1.9154
H(3A) 0.772700(8) 0 0.008(17) -0.048(19) 0.170(13) 0.022(12) 0 0 0 0 0 0 0 0 0 0 0 0 0 0 0 0 0 0 0 0 1.175666 1.2 1.2 1.2 1.2 1.2 0 1.9154 1 1.9154 2 1.9154 3 1.9154 4 1.9154
H(3B) 0.804700(9) 0 0.052(17) -0.049(17) 0.161(14) 0.044(11) 0 0 0 0 0 0 0 0 0 0 0 0 0 0 0 0 0 0 0 0 1.175666 1.2 1.2 1.2 1.2 1.2 0 1.9154 1 1.9154 2 1.9154 3 1.9154 4 1.9154

loop_
_atom_site_aniso_label
_atom_site_aniso_U_11
_atom_site_aniso_U_22
_atom_site_aniso_U_33
_atom_site_aniso_U_12
_atom_site_aniso_U_13
_atom_site_aniso_U_23
O(1) 0.0421(3) 0.0628(4) 0.0419(4) -0.0161(4) -0.0126(3) -0.0013(3)
O(2) 0.0413(3) 0.0627(4) 0.0682(4) 0.0069(4) -0.0159(4) 0.0124(5)
O(3) 0.0583(6) 0.0619(7) 0.0771(7) 0.0126(5) 0.0252(3) -0.0122(2)
O(4) 0.0790(5) 0.0821(5) 0.0275(3) -0.0062(5) 0.0117(4) -0.0070(4)
O(5) 0.0887(5) 0.0653(4) 0.0481(4) 0.0178(5) 0.0189(4) 0.0249(4)
O(6) 0.0541(6) 0.0409(5) 0.1079(7) -0.0078(4) 0.0294(3) 0.0082(5)
N(1) 0.03502(16) 0.03163(18) 0.0406(2) -0.00053(19) -0.0129(3) -0.00134(17)
N(2) 0.0282(4) 0.0397(3) 0.0261(3) -0.0054(4) 0.0011(4) -0.0042(3)
N(3) 0.0295(2) 0.03497(17) 0.0365(2) 0.0007(3) 0.0005(3) 0.0048(3)
N(4) 0.0308(4) 0.0462(5) 0.0293(3) -0.0038(2) -0.0061(3) 0.0072(2)
N(5) 0.0411(3) 0.0442(4) 0.0356(3) -0.0079(4) 0.0109(4) -0.0095(3)
N(6) 0.0399(3) 0.0357(4) 0.0556(3) 0.0090(3) 0.0177(4) 0.0118(4)
C(1) 0.0397(4) 0.0333(4) 0.0389(4) 0.0015(4) -0.0053(4) -0.0062(3)
C(2) 0.0422(4) 0.0297(4) 0.0327(4) -0.0052(4) -0.0049(3) 0.0042(3)
C(3) 0.0219(3) 0.0477(5) 0.0292(3) -0.0029(3) -0.0006(2) -0.0008(3)
H(1A) 0.051(4) 0.051(5) 0.084(5) 0.001(4) -0.023(3) -0.010(4)
H(1B) 0.048(4) 0.067(4) 0.036(3) 0.008(3) -0.000(3) -0.008(3)
H(2A) 0.061(5) 0.042(4) 0.064(4) 0.001(3) -0.018(4) -0.001(3)
H(2B) 0.065(5) 0.051(3) 0.046(4) -0.019(3) -0.004(3) 0.006(3)
H(3A) 0.048(3) 0.065(3) 0.040(4) 0.003(3) -0.004(3) 0.003(3)
H(3B) 0.038(4) 0.048(3) 0.051(4) -0.009(3) 0.007(3) -0.000(2)

loop_
_atom_site_label
_atom_site_fract_x
_atom_site_fract_y
_atom_site_fract_z
_atom_site_occupancy
_atom_site_symmetry_multiplicity
_atom_site_U_iso_or_equiv
O(1) 0.56849(5) 0.43256(9) 0.26366(6) 1 8 0.049
O(2) 0.59335(7) 0.23759(9) 0.22690(8) 1 8 0.057
O(3) 0.46859(9) 0.13864(11) -0.02406(5) 1 8 0.066
O(4) 0.35312(9) 0.25231(11) -0.11236(6) 1 8 0.063
O(5) 0.31348(10) 0.52470(10) -0.06986(7) 1 8 0.067
O(6) 0.42704(8) 0.59865(9) 0.04471(7) 1 8 0.068
N(1) 0.43602(4) 0.33305(5) 0.17611(4) 1 8 0.036
N(2) 0.32173(10) 0.23215(9) 0.05365(4) 1 8 0.031
N(3) 0.29937(6) 0.45302(6) 0.08758(5) 1 8 0.034
N(4) 0.53767(8) 0.33450(6) 0.22577(5) 1 8 0.035
N(5) 0.38757(7) 0.20834(8) -0.03336(7) 1 8 0.040
N(6) 0.35216(7) 0.52895(9) 0.01551(7) 1 8 0.044
C(1) 0.35879(8) 0.43948(9) 0.18356(7) 1 8 0.037
C(2) 0.38160(8) 0.21563(9) 0.14918(6) 1 8 0.035
C(3) 0.24457(6) 0.33925(9) 0.05052(5) 1 8 0.033
H(1A) 0.4017(11) 0.5228(12) 0.2055(9) 1 8 0.062
H(1B) 0.2921(10) 0.4197(10) 0.2394(7) 1 8 0.050
H(2A) 0.4430(12) 0.1422(9) 0.1468(9) 1 8 0.056
H(2B) 0.3156(11) 0.1931(9) 0.2066(7) 1 8 0.054
H(3A) 0.2099(8) 0.3526(9) -0.0252(8) 1 8 0.051
H(3B) 0.1736(7) 0.3198(8) 0.1017(8) 1 8 0.045

loop_
_geom_angle_atom_site_label_1
_geom_angle_atom_site_label_2
_geom_angle_atom_site_label_3
_geom_angle
_geom_angle_site_symmetry_1
_geom_angle_site_symmetry_2
_geom_angle_site_symmetry_3
_geom_angle_publ_flag
N(4) N(1) C(1) 119.78(6) 1_555 1_555 1_555 yes
N(4) N(1) C(2) 120.58(6) 1_555 1_555 1_555 yes
C(1) N(1) C(2) 115.39(7) 1_555 1_555 1_555 yes
N(5) N(2) C(2) 115.36(8) 1_555 1_555 1_555 yes
N(5) N(2) C(3) 117.07(6) 1_555 1_555 1_555 yes
C(2) N(2) C(3) 114.54(7) 1_555 1_555 1_555 yes
N(6) N(3) C(1) 116.46(6) 1_555 1_555 1_555 yes
N(6) N(3) C(3) 116.81(7) 1_555 1_555 1_555 yes
C(1) N(3) C(3) 114.59(6) 1_555 1_555 1_555 yes
O(1) N(4) O(2) 124.97(8) 1_555 1_555 1_555 yes
O(1) N(4) N(1) 117.77(6) 1_555 1_555 1_555 yes
O(2) N(4) N(1) 117.23(7) 1_555 1_555 1_555 yes
O(3) N(5) O(4) 125.82(8) 1_555 1_555 1_555 yes
O(3) N(5) N(2) 116.99(7) 1_555 1_555 1_555 yes
O(4) N(5) N(2) 116.97(7) 1_555 1_555 1_555 yes
O(5) N(6) O(6) 125.80(9) 1_555 1_555 1_555 yes
O(5) N(6) N(3) 116.67(7) 1_555 1_555 1_555 yes
O(6) N(6) N(3) 117.35(7) 1_555 1_555 1_555 yes
N(1) C(1) N(3) 108.23(8) 1_555 1_555 1_555 yes
N(1) C(1) H(1A) 112.9(6) 1_555 1_555 1_555 yes
N(1) C(1) H(1B) 109.3(6) 1_555 1_555 1_555 yes
N(3) C(1) H(1A) 112.1(6) 1_555 1_555 1_555 yes
N(3) C(1) H(1B) 105.8(5) 1_555 1_555 1_555 yes
H(1A) C(1) H(1B) 108.2(9) 1_555 1_555 1_555 yes
N(1) C(2) N(2) 108.36(8) 1_555 1_555 1_555 yes
N(1) C(2) H(2A) 111.0(6) 1_555 1_555 1_555 yes
N(1) C(2) H(2B) 108.9(5) 1_555 1_555 1_555 yes
N(2) C(2) H(2A) 112.7(6) 1_555 1_555 1_555 yes
N(2) C(2) H(2B) 106.9(5) 1_555 1_555 1_555 yes
H(2A) C(2) H(2B) 108.8(8) 1_555 1_555 1_555 yes
N(2) C(3) N(3) 112.44(8) 1_555 1_555 1_555 yes
N(2) C(3) H(3A) 110.9(5) 1_555 1_555 1_555 yes
N(2) C(3) H(3B) 107.3(5) 1_555 1_555 1_555 yes
N(3) C(3) H(3A) 111.1(5) 1_555 1_555 1_555 yes
N(3) C(3) H(3B) 106.4(5) 1_555 1_555 1_555 yes
H(3A) C(3) H(3B) 108.4(7) 1_555 1_555 1_555 yes

loop_
_geom_bond_atom_site_label_1
_geom_bond_atom_site_label_2
_geom_bond_distance
_geom_bond_site_symmetry_1
_geom_bond_site_symmetry_2
_geom_bond_publ_flag
O(1) N(4) 1.2186(13) 1_555 1_555 yes
O(2) N(4) 1.2244(13) 1_555 1_555 yes
O(3) N(5) 1.2079(12) 1_555 1_555 yes
O(4) N(5) 1.2125(14) 1_555 1_555 yes
O(5) N(6) 1.2140(14) 1_555 1_555 yes
O(6) N(6) 1.2098(13) 1_555 1_555 yes
N(1) N(4) 1.3502(13) 1_555 1_555 yes
N(1) C(1) 1.4553(12) 1_555 1_555 yes
N(1) C(2) 1.4535(12) 1_555 1_555 yes
N(2) N(5) 1.4032(13) 1_555 1_555 yes
N(2) C(2) 1.4509(12) 1_555 1_555 yes
N(2) C(3) 1.4576(12) 1_555 1_555 yes
N(3) N(6) 1.3945(15) 1_555 1_555 yes
N(3) C(1) 1.4500(11) 1_555 1_555 yes
N(3) C(3) 1.4609(12) 1_555 1_555 yes
C(1) H(1A) 1.063(14) 1_555 1_555 yes
C(1) H(1B) 1.090(12) 1_555 1_555 yes
C(2) H(2A) 1.063(13) 1_555 1_555 yes
C(2) H(2B) 1.105(12) 1_555 1_555 yes
C(3) H(3A) 1.087(10) 1_555 1_555 yes
C(3) H(3B) 1.085(10) 1_555 1_555 yes

loop_
_atom_dummy_label
_atom_dummy_fract_x
_atom_dummy_fract_y
_atom_dummy_fract_z
DUM0 0.3479 0.4709 0.2227
DUM1 0.3809 0.1675 0.1758
DUM2 0.1939 0.3351 0.0385

loop_
_atom_site_anharm_gc_c_label
_atom_site_anharm_gc_c_111
_atom_site_anharm_gc_c_222
_atom_site_anharm_gc_c_333
_atom_site_anharm_gc_c_112
_atom_site_anharm_gc_c_122
_atom_site_anharm_gc_c_113
_atom_site_anharm_gc_c_133
_atom_site_anharm_gc_c_223
_atom_site_anharm_gc_c_233
_atom_site_anharm_gc_c_123
O(1) -0.00028(4) -0.00289(11) -0.00014(3) 0.00015(3) 0.00046(5) 0.00015(2) -0.000157(18) -0.00124(4) 0.00019(3) 0.000335(18)
O(2) -0.00022(6) -0.00119(11) -0.00150(6) 0.00002(4) -0.00033(6) 0.00026(3) -0.00046(3) -0.00175(5) -0.00110(4) -0.00033(2)
O(3) -0.00264(10) 0.00018(13) 0.00013(6) -0.00078(6) -0.00111(7) -0.00090(4) -0.00054(4) -0.00044(4) 0.00095(4) 0.00076(3)
O(4) -0.00267(10) 0.00188(15) 0.00007(3) 0.00092(6) -0.00003(6) 0.00014(3) 0.00026(2) -0.00004(4) 0.00001(3) 0.00021(2)
O(5) -0.00495(11) -0.00165(12) -0.00032(5) -0.00292(6) -0.00016(6) -0.00039(4) 0.00025(4) -0.00079(5) -0.00034(4) 0.00013(3)
O(6) -0.00018(8) -0.00056(10) -0.00354(10) -0.00089(5) 0.00020(5) -0.00048(4) -0.00179(5) -0.00018(5) -0.00143(5) -0.00106(3)
N(1) -0.00003(5) -0.00057(6) 0.00025(3) 0.00010(2) -0.00011(4) 0.00007(2) -0.00016(2) -0.00006(3) -0.000143(15) -0.000004(12)
N(2) -0.00022(5) -0.00003(9) 0.00008(2) 0.00021(3) -0.00019(4) -0.000029(17) -0.00004(2) -0.00035(2) -0.00003(2) -0.000014(13)
N(3) 0.00026(5) -0.00014(6) -0.00023(3) -0.00003(2) -0.00007(3) -0.000169(17) 0.000129(19) -0.00018(3) -0.000117(18) 0.00013(2)
N(4) -0.00001(5) -0.00103(8) -0.00004(3) 0.00010(3) -0.00009(5) -0.000039(19) -0.000030(16) -0.00079(3) -0.000253(17) 0.000018(14)
N(5) -0.00078(6) 0.00072(8) 0.00015(5) 0.00026(4) -0.00029(4) -0.00026(2) -0.00005(2) -0.00045(3) 0.00018(2) 0.000174(16)
N(6) -0.00058(6) -0.00012(8) -0.00066(6) -0.00045(4) -0.00027(4) -0.00026(3) -0.00026(3) -0.00031(3) -0.00049(3) -0.00022(2)
C(1) 0.00061(6) -0.00047(9) -0.00058(4) 0.00007(4) -0.00006(4) -0.00051(3) 0.00027(2) 0.00016(3) 0.00015(2) -0.000016(17)
C(2) 0.00038(7) -0.00007(8) -0.00012(4) 0.00015(4) -0.00004(4) -0.00018(2) -0.00006(2) -0.00002(3) 0.000046(19) -0.000156(16)
C(3) -0.00005(4) 0.00021(10) 0.00004(3) -0.00011(3) 0.00003(3) -0.000035(15) 0.000032(15) 0.00019(3) -0.00010(2) 0.000005(14)

loop_
_atom_site_anharm_gc_d_label
_atom_site_anharm_gc_d_1111
_atom_site_anharm_gc_d_2222
_atom_site_anharm_gc_d_3333
_atom_site_anharm_gc_d_1112
_atom_site_anharm_gc_d_1222
_atom_site_anharm_gc_d_1113
_atom_site_anharm_gc_d_1333
_atom_site_anharm_gc_d_2223
_atom_site_anharm_gc_d_2333
_atom_site_anharm_gc_d_1122
_atom_site_anharm_gc_d_1133
_atom_site_anharm_gc_d_2233
_atom_site_anharm_gc_d_1123
_atom_site_anharm_gc_d_1223
_atom_site_anharm_gc_d_1233
O(1) 0.00002(3) 0.00041(8) 0.00003(2) -0.00004(2) -0.00009(3) -0.000030(13) 0.000001(10) 0.00012(3) 0.000010(13) 0.000029(17) 0.000009(8) 0.000035(13) 0.000020(8) -0.000017(11) -0.000015(7)
O(2) 0.00001(3) 0.00031(8) -0.00002(3) -0.00005(2) -0.00016(4) -0.000008(19) 0.000096(17) 0.00015(3) 0.00005(2) 0.00010(2) -0.000025(11) 0.000102(18) -0.000010(12) 0.000031(15) 0.000043(10)
O(3) -0.00004(7) 0.00009(10) 0.00024(5) -0.00003(3) 0.00003(4) -0.00006(2) 0.00011(2) 0.00001(3) -0.00008(2) 0.00007(3) 0.000027(19) 0.00007(2) -0.000074(14) 0.000033(14) -0.000059(15)
O(4) 0.00049(7) 0.00040(11) 0.000068(15) -0.00009(4) -0.00006(5) 0.00008(2) 0.000050(14) -0.00016(3) -0.000028(15) 0.00014(3) 0.000066(11) 0.000060(14) -0.000045(14) 0.000065(15) -0.000025(10)
O(5) -0.00056(7) 0.00023(8) 0.00013(3) -0.00029(4) 0.00003(4) -0.00034(3) 0.000037(19) 0.00020(3) 0.00011(2) -0.00001(3) -0.000043(17) 0.000124(18) -0.000081(17) 0.000052(17) 0.000032(14)
O(6) 0.00009(6) 0.00016(7) -0.00017(6) -0.00001(3) -0.00006(3) 0.00007(3) -0.00005(3) 0.00005(3) 0.00013(3) 0.00008(2) 0.00005(2) 0.00007(2) 0.000030(16) 0.000038(15) -0.000011(16)
N(1) 0.00012(2) -0.00006(4) 0.000099(14) 0.000008(14) 0.000044(17) -0.000023(15) 0.000011(11) -0.000027(14) -0.000011(8) 0.000020(14) 0.000024(8) 0.000012(9) 0.000020(6) 0.000002(9) -0.000021(5)
N(2) -0.00008(3) 0.00034(5) 0.000021(14) 0.000023(17) -0.00009(3) -0.000017(12) 0.000001(9) -0.000010(19) 0.000006(10) 0.000034(12) 0.000008(5) 0.000021(8) -0.000011(6) 0.000008(8) 0.000004(5)
N(3) 0.00014(2) -0.00007(3) 0.000001(13) -0.000032(16) -0.00005(2) 0.000011(12) 0.000022(9) -0.000029(17) -0.000030(10) 0.000035(11) 0.000039(6) -0.000006(8) -0.000017(7) 0.000004(8) -0.000009(6)
N(4) 0.00007(3) -0.00015(7) 0.000026(15) 0.000043(15) 0.00009(2) 0.000014(12) -0.000000(8) 0.00006(2) 0.000007(9) -0.000027(16) -0.000002(6) 0.000021(10) -0.000015(6) 0.000006(9) 0.000013(5)
N(5) -0.00000(3) 0.00008(7) 0.00008(2) -0.00001(2) -0.00000(3) -0.000007(16) 0.000001(12) 0.00000(2) 0.000014(12) 0.000064(16) 0.000026(8) 0.000022(10) 0.000009(9) 0.000006(10) -0.000019(7)
N(6) -0.00007(3) 0.00005(6) -0.00006(3) -0.00004(2) -0.00008(3) -0.000033(17) -0.000054(15) -0.00006(3) -0.000016(18) 0.000011(16) -0.000027(11) 0.000022(12) -0.000003(10) -0.000029(11) 0.000008(9)
C(1) 0.00013(4) -0.00015(6) 0.00005(2) 0.00003(2) -0.00000(3) 0.000010(17) 0.000043(13) 0.00006(2) 0.000024(12) 0.000007(15) 0.000038(9) -0.000004(9) 0.000000(8) 0.000014(9) 0.000009(7)
C(2) 0.00001(4) 0.00004(6) 0.00007(2) -0.00001(2) -0.00002(3) 0.000023(15) 0.000015(11) 0.000038(18) 0.000002(10) 0.000019(15) 0.000012(8) 0.000011(8) -0.000005(7) 0.000009(8) -0.000024(6)
C(3) -0.00002(2) 0.00023(7) 0.000005(15) -0.000006(16) -0.00006(3) 0.000013(10) 0.000002(8) -0.00002(2) -0.000031(11) 0.000026(13) -0.000006(5) -0.000005(9) -0.000012(6) 0.000020(7) -0.000002(5)
